data_4307201
loop_
_publ_author_name
'David W. Aldous'
'Richard J. Goff'
'J. Paul Attfield'
'Philip Lightfoot'

_publ_contact_author_address
;
Department of Chemistry
University of St Andrews
St Andrews
Fife
KY16 9ST
UNITED KINGDOM
;
_publ_contact_author_email PL@ST-ANDREWS.AC.UK
_publ_contact_author_name 'Dr Philip Lightfoot'
_publ_section_title
;
Novel Vanadium(IV) Oxyfluorides with 'Spin-Ladder'-Like Structures, and
Their Relationship to (VO)2P2O7
;
_journal_name_full 'Inorganic Chemistry'
_journal_page_first 1277
_journal_page_last 1282
_journal_paper_doi 10.1021/ic0617386
_journal_volume 46
_journal_year 2007
_chemical_formula_moiety 'F3 O V, Rb'
_chemical_formula_sum 'F3 O Rb V'
_chemical_formula_weight 209.41
_chemical_name_systematic
;
 ?
;
_space_group_IT_number 55
_symmetry_cell_setting orthorhombic
_symmetry_space_group_name_Hall '-P 2 2ab'
_symmetry_space_group_name_H-M 'P b a m'
_atom_sites_solution_hydrogens none
_atom_sites_solution_primary direct
_atom_sites_solution_secondary difmap
_audit_creation_method SHELXL-97
_cell_angle_alpha 90.00
_cell_angle_beta 90.00
_cell_angle_gamma 90.00
_cell_formula_units_Z 4
_cell_length_a 8.559(4)
_cell_length_b 11.526(6)
_cell_length_c 3.8591(19)
_cell_measurement_reflns_used 2152
_cell_measurement_temperature 93(2)
_cell_measurement_theta_max 28.1057
_cell_measurement_theta_min 2.9676
_cell_volume 380.7(3)
_computing_cell_refinement 'CrystalClear (Rigaku/MSC Inc., 2006)'
_computing_data_collection 'CrystalClear (Rigaku/MSC Inc., 2006)'
_computing_data_reduction 'CrystalClear (Rigaku/MSC Inc., 2006)'
_computing_molecular_graphics 'Bruker SHELXTL'
_computing_publication_material 'Bruker SHELXTL'
_computing_structure_refinement 'SHELXL-97 (Sheldrick, 1997)'
_computing_structure_solution 'SHELXL-97 (Sheldrick, 1997)'
_diffrn_ambient_temperature 93(2)
_diffrn_detector_area_resol_mean -
_diffrn_measured_fraction_theta_full 0.970
_diffrn_measured_fraction_theta_max 0.970
_diffrn_measurement_device_type 'CCD area detector'
_diffrn_measurement_method dtprofit.ref
_diffrn_radiation_monochromator confocal
_diffrn_radiation_source 'Rotating Anode'
_diffrn_radiation_type 'Mo K\a'
_diffrn_radiation_wavelength 0.7107
_diffrn_reflns_av_R_equivalents 0.0660
_diffrn_reflns_av_sigmaI/netI 0.0436
_diffrn_reflns_limit_h_max 11
_diffrn_reflns_limit_h_min -7
_diffrn_reflns_limit_k_max 15
_diffrn_reflns_limit_k_min -13
_diffrn_reflns_limit_l_max 5
_diffrn_reflns_limit_l_min -4
_diffrn_reflns_number 2152
_diffrn_reflns_theta_full 28.1057
_diffrn_reflns_theta_max 28.9676
_diffrn_reflns_theta_min 2.9676
_diffrn_standards_decay_% -
_diffrn_standards_interval_count -
_diffrn_standards_interval_time -
_diffrn_standards_number -
_exptl_absorpt_coefficient_mu 15.221
_exptl_absorpt_correction_T_max 0.74000
_exptl_absorpt_correction_T_min 0.47804
_exptl_absorpt_correction_type multi-scan
_exptl_crystal_colour blue
_exptl_crystal_density_diffrn 3.654
_exptl_crystal_density_method 'not measured'
_exptl_crystal_description needle
_exptl_crystal_F_000 380
_exptl_crystal_size_max 0.1000
_exptl_crystal_size_mid 0.0200
_exptl_crystal_size_min 0.0200
_refine_diff_density_max 1.562
_refine_diff_density_min -1.494
_refine_diff_density_rms 0.383
_refine_ls_extinction_method none
_refine_ls_goodness_of_fit_ref 1.134
_refine_ls_hydrogen_treatment none
_refine_ls_matrix_type full
_refine_ls_number_parameters 37
_refine_ls_number_reflns 580
_refine_ls_number_restraints 0
_refine_ls_restrained_S_all 1.134
_refine_ls_R_factor_all 0.0813
_refine_ls_R_factor_gt 0.0607
_refine_ls_shift/su_max 0.000
_refine_ls_shift/su_mean 0.000
_refine_ls_structure_factor_coef Fsqd
_refine_ls_weighting_details 'calc w=1/[\s^2^(Fo^2^)+(0.0615P)^2^+14.0528P] where P=(Fo^2^+2Fc^2^)/3'
_refine_ls_weighting_scheme calc
_refine_ls_wR_factor_gt 0.1414
_refine_ls_wR_factor_ref 0.1572
_reflns_number_gt 340
_reflns_number_total 580
_reflns_threshold_expression >2sigma(I)
_cod_data_source_file ic0617386si20060914_110505_3.cif
_cod_data_source_block RbVOF3
_cod_depositor_comments
;
The following automatic conversions were performed:
'_symmetry_cell_setting' value 'Orthorhombic' changed to 'orthorhombic'
according to '/home/saulius/struct/CIF-dictionaries/cif_core.dic'
dictionary named 'cif_core.dic' version 2.4.1 from 2010-06-29.

Automatic conversion script
Id: cif_fix_enum 1527 2010-12-29 10:47:43Z saulius 
;
_cod_database_code 4307201

loop_
_symmetry_equiv_pos_as_xyz
'x, y, z'
'-x, -y, z'
'x+1/2, -y+1/2, -z'
'-x+1/2, y+1/2, -z'
'-x, -y, -z'
'x, y, -z'
'-x-1/2, y-1/2, z'
'x-1/2, -y-1/2, z'

loop_
_atom_site_label
_atom_site_type_symbol
_atom_site_fract_x
_atom_site_fract_y
_atom_site_fract_z
_atom_site_U_iso_or_equiv
_atom_site_adp_type
_atom_site_occupancy
_atom_site_symmetry_multiplicity
_atom_site_calc_flag
_atom_site_refinement_flags
_atom_site_disorder_assembly
_atom_site_disorder_group
Rb1 Rb 0.0076(2) 0.78010(15) 0.5000 0.0181(5) Uani 1 2 d S . .
V1 V 0.1921(3) 0.5173(2) 0.0000 0.0081(7) Uani 1 2 d S . .
F1 F 0.0317(11) 0.3962(8) 0.0000 0.021(2) Uani 1 2 d S . .
F2 F 0.1663(14) 0.5308(13) -0.5000 0.043(4) Uani 1 2 d S . .
F3 F 0.2688(12) 0.6714(8) 0.0000 0.017(2) Uani 1 2 d S . .
O1 O 0.3455(14) 0.4404(10) 0.0000 0.026(3) Uani 1 2 d S . .

loop_
_atom_site_aniso_label
_atom_site_aniso_U_11
_atom_site_aniso_U_22
_atom_site_aniso_U_33
_atom_site_aniso_U_23
_atom_site_aniso_U_13
_atom_site_aniso_U_12
Rb1 0.0209(10) 0.0227(9) 0.0107(8) 0.000 0.000 0.0017(7)
V1 0.0110(15) 0.0039(12) 0.0093(13) 0.000 0.000 -0.0002(11)
F1 0.012(5) 0.009(5) 0.042(6) 0.000 0.000 0.007(4)
F2 0.024(7) 0.097(10) 0.008(5) 0.000 0.000 -0.027(7)
F3 0.016(5) 0.010(5) 0.025(5) 0.000 0.000 -0.005(4)
O1 0.007(6) 0.012(6) 0.059(9) 0.000 0.000 0.001(5)

loop_
_atom_type_symbol
_atom_type_description
_atom_type_scat_dispersion_real
_atom_type_scat_dispersion_imag
_atom_type_scat_source
V V 0.3005 0.5294 'International Tables Vol C Tables 4.2.6.8 and 6.1.1.4'
O O 0.0106 0.0060 'International Tables Vol C Tables 4.2.6.8 and 6.1.1.4'
F F 0.0171 0.0103 'International Tables Vol C Tables 4.2.6.8 and 6.1.1.4'
Rb Rb -0.9393 2.9676 'International Tables Vol C Tables 4.2.6.8 and 6.1.1.4'

loop_
_geom_angle_atom_site_label_1
_geom_angle_atom_site_label_2
_geom_angle_atom_site_label_3
_geom_angle
_geom_angle_site_symmetry_1
_geom_angle_site_symmetry_3
_geom_angle_publ_flag
F1 Rb1 F1 86.3(3) 5_565 5_566 ?
F1 Rb1 F3 66.1(2) 5_565 3_465 ?
F1 Rb1 F3 121.0(3) 5_566 3_465 ?
F1 Rb1 F3 121.0(3) 5_565 3_466 ?
F1 Rb1 F3 66.1(2) 5_566 3_466 ?
F3 Rb1 F3 84.6(3) 3_465 3_466 ?
F1 Rb1 O1 161.5(3) 5_565 7_666 ?
F1 Rb1 O1 93.1(2) 5_566 7_666 ?
F3 Rb1 O1 128.4(3) 3_465 7_666 ?
F3 Rb1 O1 75.0(3) 3_466 7_666 ?
F1 Rb1 O1 93.1(2) 5_565 7_665 ?
F1 Rb1 O1 161.5(3) 5_566 7_665 ?
F3 Rb1 O1 75.0(3) 3_465 7_665 ?
F3 Rb1 O1 128.4(3) 3_466 7_665 ?
O1 Rb1 O1 81.6(3) 7_666 7_665 ?
F1 Rb1 F2 53.13(19) 5_565 1_556 ?
F1 Rb1 F2 53.13(19) 5_566 1_556 ?
F3 Rb1 F2 118.8(2) 3_465 1_556 ?
F3 Rb1 F2 118.8(2) 3_466 1_556 ?
O1 Rb1 F2 112.6(3) 7_666 1_556 ?
O1 Rb1 F2 112.6(3) 7_665 1_556 ?
F1 Rb1 F3 102.3(2) 5_565 1_556 ?
F1 Rb1 F3 52.5(2) 5_566 1_556 ?
F3 Rb1 F3 168.01(7) 3_465 1_556 ?
F3 Rb1 F3 99.69(9) 3_466 1_556 ?
O1 Rb1 F3 63.6(3) 7_666 1_556 ?
O1 Rb1 F3 109.9(3) 7_665 1_556 ?
F2 Rb1 F3 49.4(2) 1_556 1_556 ?
F1 Rb1 F3 52.5(2) 5_565 . ?
F1 Rb1 F3 102.3(2) 5_566 . ?
F3 Rb1 F3 99.69(9) 3_465 . ?
F3 Rb1 F3 168.01(7) 3_466 . ?
O1 Rb1 F3 109.9(3) 7_666 . ?
O1 Rb1 F3 63.6(3) 7_665 . ?
F2 Rb1 F3 49.38(19) 1_556 . ?
F3 Rb1 F3 73.9(2) 1_556 . ?
F1 Rb1 Rb1 133.13(13) 5_565 1_556 ?
F1 Rb1 Rb1 46.87(13) 5_566 1_556 ?
F3 Rb1 Rb1 132.32(13) 3_465 1_556 ?
F3 Rb1 Rb1 47.68(13) 3_466 1_556 ?
O1 Rb1 Rb1 49.20(15) 7_666 1_556 ?
O1 Rb1 Rb1 130.80(15) 7_665 1_556 ?
F2 Rb1 Rb1 90.0 1_556 1_556 ?
F3 Rb1 Rb1 53.03(11) 1_556 1_556 ?
F3 Rb1 Rb1 126.97(11) . 1_556 ?
F1 Rb1 Rb1 46.87(13) 5_565 1_554 ?
F1 Rb1 Rb1 133.13(13) 5_566 1_554 ?
F3 Rb1 Rb1 47.68(13) 3_465 1_554 ?
F3 Rb1 Rb1 132.32(13) 3_466 1_554 ?
O1 Rb1 Rb1 130.80(15) 7_666 1_554 ?
O1 Rb1 Rb1 49.20(15) 7_665 1_554 ?
F2 Rb1 Rb1 90.0 1_556 1_554 ?
F3 Rb1 Rb1 126.98(11) 1_556 1_554 ?
F3 Rb1 Rb1 53.03(11) . 1_554 ?
Rb1 Rb1 Rb1 180.00(11) 1_556 1_554 ?
F1 Rb1 V1 32.43(18) 5_565 . ?
F1 Rb1 V1 80.12(15) 5_566 . ?
F3 Rb1 V1 96.12(15) 3_465 . ?
F3 Rb1 V1 140.3(2) 3_466 . ?
O1 Rb1 V1 129.3(2) 7_666 . ?
O1 Rb1 V1 89.5(2) 7_665 . ?
F2 Rb1 V1 29.54(3) 1_556 . ?
F3 Rb1 V1 73.36(13) 1_556 . ?
F3 Rb1 V1 28.60(17) . . ?
Rb1 Rb1 V1 119.46(3) 1_556 . ?
Rb1 Rb1 V1 60.54(3) 1_554 . ?
O1 V1 F3 103.7(5) . . ?
O1 V1 F2 98.0(4) . . ?
F3 V1 F2 88.0(4) . . ?
O1 V1 F2 98.0(4) . 1_556 ?
F3 V1 F2 88.0(4) . 1_556 ?
F2 V1 F2 164.1(9) . 1_556 ?
O1 V1 F1 100.5(5) . . ?
F3 V1 F1 155.8(4) . . ?
F2 V1 F1 88.7(4) . . ?
F2 V1 F1 88.7(4) 1_556 . ?
O1 V1 F1 173.5(5) . 5_565 ?
F3 V1 F1 82.8(4) . 5_565 ?
F2 V1 F1 82.1(4) . 5_565 ?
F2 V1 F1 82.1(4) 1_556 5_565 ?
F1 V1 F1 72.9(4) . 5_565 ?
O1 V1 Rb1 140.0(3) . . ?
F3 V1 Rb1 54.2(2) . . ?
F2 V1 Rb1 112.3(5) . . ?
F2 V1 Rb1 53.5(5) 1_556 . ?
F1 V1 Rb1 105.5(2) . . ?
F1 V1 Rb1 44.49(19) 5_565 . ?
O1 V1 Rb1 140.0(3) . 1_554 ?
F3 V1 Rb1 54.2(2) . 1_554 ?
F2 V1 Rb1 53.5(5) . 1_554 ?
F2 V1 Rb1 112.3(5) 1_556 1_554 ?
F1 V1 Rb1 105.5(2) . 1_554 ?
F1 V1 Rb1 44.49(19) 5_565 1_554 ?
Rb1 V1 Rb1 58.92(5) . 1_554 ?
O1 V1 Rb1 76.7(4) . 3_566 ?
F3 V1 Rb1 39.6(2) . 3_566 ?
F2 V1 Rb1 120.0(4) . 3_566 ?
F2 V1 Rb1 63.8(4) 1_556 3_566 ?
F1 V1 Rb1 151.26(5) . 3_566 ?
F1 V1 Rb1 109.0(2) 5_565 3_566 ?
Rb1 V1 Rb1 65.78(4) . 3_566 ?
Rb1 V1 Rb1 93.30(6) 1_554 3_566 ?
O1 V1 Rb1 76.7(4) . 3_565 ?
F3 V1 Rb1 39.6(2) . 3_565 ?
F2 V1 Rb1 63.8(4) . 3_565 ?
F2 V1 Rb1 120.0(4) 1_556 3_565 ?
F1 V1 Rb1 151.26(5) . 3_565 ?
F1 V1 Rb1 109.0(2) 5_565 3_565 ?
Rb1 V1 Rb1 93.30(6) . 3_565 ?
Rb1 V1 Rb1 65.78(4) 1_554 3_565 ?
Rb1 V1 Rb1 56.79(5) 3_566 3_565 ?
O1 V1 Rb1 29.85(17) . 7_655 ?
F3 V1 Rb1 113.4(3) . 7_655 ?
F2 V1 Rb1 125.0(5) . 7_655 ?
F2 V1 Rb1 70.6(4) 1_556 7_655 ?
F1 V1 Rb1 88.0(2) . 7_655 ?
F1 V1 Rb1 147.07(15) 5_565 7_655 ?
Rb1 V1 Rb1 121.37(4) . 7_655 ?
Rb1 V1 Rb1 166.02(8) 1_554 7_655 ?
Rb1 V1 Rb1 75.53(6) 3_566 7_655 ?
Rb1 V1 Rb1 100.66(7) 3_565 7_655 ?
O1 V1 Rb1 29.85(17) . 7_654 ?
F3 V1 Rb1 113.4(3) . 7_654 ?
F2 V1 Rb1 70.6(4) . 7_654 ?
F2 V1 Rb1 125.0(5) 1_556 7_654 ?
F1 V1 Rb1 88.0(2) . 7_654 ?
F1 V1 Rb1 147.07(15) 5_565 7_654 ?
Rb1 V1 Rb1 166.02(8) . 7_654 ?
Rb1 V1 Rb1 121.37(4) 1_554 7_654 ?
Rb1 V1 Rb1 100.66(7) 3_566 7_654 ?
Rb1 V1 Rb1 75.53(6) 3_565 7_654 ?
Rb1 V1 Rb1 54.43(5) 7_655 7_654 ?
V1 F1 V1 107.1(4) . 5_565 ?
V1 F1 Rb1 126.7(3) . 5_565 ?
V1 F1 Rb1 103.1(3) 5_565 5_565 ?
V1 F1 Rb1 126.7(3) . 5_566 ?
V1 F1 Rb1 103.1(3) 5_565 5_566 ?
Rb1 F1 Rb1 86.3(3) 5_565 5_566 ?
V1 F2 V1 164.1(9) . 1_554 ?
V1 F2 Rb1 96.9(5) . 1_554 ?
V1 F2 Rb1 96.9(5) 1_554 1_554 ?
V1 F3 Rb1 115.5(3) . 3_566 ?
V1 F3 Rb1 115.5(3) . 3_565 ?
Rb1 F3 Rb1 84.6(3) 3_566 3_565 ?
V1 F3 Rb1 97.2(3) . 1_554 ?
Rb1 F3 Rb1 145.7(3) 3_566 1_554 ?
Rb1 F3 Rb1 90.90(11) 3_565 1_554 ?
V1 F3 Rb1 97.2(3) . . ?
Rb1 F3 Rb1 90.90(11) 3_566 . ?
Rb1 F3 Rb1 145.7(3) 3_565 . ?
Rb1 F3 Rb1 73.9(2) 1_554 . ?
V1 O1 Rb1 134.7(3) . 7_654 ?
V1 O1 Rb1 134.7(3) . 7_655 ?
Rb1 O1 Rb1 81.6(3) 7_654 7_655 ?

loop_
_geom_bond_atom_site_label_1
_geom_bond_atom_site_label_2
_geom_bond_distance
_geom_bond_site_symmetry_2
_geom_bond_publ_flag
Rb1 F1 2.823(7) 5_565 ?
Rb1 F1 2.823(7) 5_566 ?
Rb1 F3 2.866(7) 3_465 ?
Rb1 F3 2.866(7) 3_466 ?
Rb1 O1 2.953(9) 7_666 ?
Rb1 O1 2.953(9) 7_665 ?
Rb1 F2 3.178(16) 1_556 ?
Rb1 F3 3.208(8) 1_556 ?
Rb1 F3 3.208(8) . ?
Rb1 Rb1 3.8591(19) 1_556 ?
Rb1 Rb1 3.8591(19) 1_554 ?
Rb1 V1 3.923(3) . ?
V1 O1 1.584(12) . ?
V1 F3 1.893(9) . ?
V1 F2 1.948(2) . ?
V1 F2 1.948(2) 1_556 ?
V1 F1 1.958(10) . ?
V1 F1 2.160(9) 5_565 ?
V1 Rb1 3.923(3) 1_554 ?
V1 Rb1 4.058(3) 3_566 ?
V1 Rb1 4.058(3) 3_565 ?
V1 Rb1 4.219(3) 7_655 ?
V1 Rb1 4.219(3) 7_654 ?
F1 V1 2.160(9) 5_565 ?
F1 Rb1 2.823(7) 5_565 ?
F1 Rb1 2.823(7) 5_566 ?
F2 V1 1.948(2) 1_554 ?
F2 Rb1 3.178(16) 1_554 ?
F3 Rb1 2.866(7) 3_566 ?
F3 Rb1 2.866(7) 3_565 ?
F3 Rb1 3.208(8) 1_554 ?
O1 Rb1 2.953(9) 7_654 ?
O1 Rb1 2.953(9) 7_655 ?
